data_8102557
loop_
_publ_author_name
'Da-Jun Sun'
'Ya-Ping Li'
'Hu Zang'
'Li-Ying Han'
'Yu-Lin Li'

_publ_section_title
;
 Crystal structure of
 (biphenylethene-4,4'-dicarboxylato)-bis(2-methyl-1H-imidazole)zinc(II)
 hydrate, Zn(C16H10O4)(C4H6N2)2 &#x00B7; H2O
;
_journal_issue 4
_journal_name_full 'Zeitschrift f\"ur Kristallographie - New Crystal Structures'
_journal_page_first 671
_journal_volume 224
_journal_year 2009
_chemical_formula_moiety 'C24 H22 N4 O4 Zn, O'
_chemical_formula_sum 'C24 H23 N4 O5 Zn'
_chemical_formula_weight 512.83
_chemical_name_systematic
;
poly-[[biphenylethene-4,4'-dicarboxylato]
zinc(II)-bis[2-methyl-1H-imidazole]] hydrate
;
_space_group_IT_number 52
_symmetry_cell_setting orthorhombic
_symmetry_space_group_name_Hall '-P 2a 2bc'
_symmetry_space_group_name_H-M 'P n n a'
_atom_sites_solution_hydrogens geom
_atom_sites_solution_primary direct
_atom_sites_solution_secondary difmap
_audit_creation_method SHELXL-97
_cell_angle_alpha 90.000(5)
_cell_angle_beta 90.000(5)
_cell_angle_gamma 90.000(5)
_cell_formula_units_Z 4
_cell_length_a 25.206(5)
_cell_length_b 15.132(5)
_cell_length_c 7.647(5)
_cell_measurement_reflns_used 2586
_cell_measurement_temperature 293(2)
_cell_measurement_theta_max 67.15
_cell_measurement_theta_min 3.01
_cell_volume 2917(2)
_computing_cell_refinement CrysAlis
_computing_data_collection 'CrysAlis (Oxford Diffraction, 2006)'
_computing_data_reduction CrysAlis
_computing_structure_refinement 'SHELXL-97 (Sheldrick, 1997)'
_computing_structure_solution 'SHELXS-97 (Sheldrick, 1997)'
_diffrn_ambient_temperature 293(2)
_diffrn_detector_area_resol_mean 10.0
_diffrn_measured_fraction_theta_full 0.989
_diffrn_measured_fraction_theta_max 0.989
_diffrn_measurement_device_type 'Oxford Diffraction Gemini R Ultra'
_diffrn_measurement_method '\w scan'
_diffrn_radiation_monochromator graphite
_diffrn_radiation_source 'fine-focus sealed tube'
_diffrn_radiation_type CuK\a
_diffrn_radiation_wavelength 1.54180
_diffrn_reflns_av_R_equivalents 0.0443
_diffrn_reflns_av_sigmaI/netI 0.0200
_diffrn_reflns_limit_h_max 29
_diffrn_reflns_limit_h_min -27
_diffrn_reflns_limit_k_max 18
_diffrn_reflns_limit_k_min -17
_diffrn_reflns_limit_l_max 9
_diffrn_reflns_limit_l_min -7
_diffrn_reflns_number 19504
_diffrn_reflns_theta_full 67.15
_diffrn_reflns_theta_max 67.15
_diffrn_reflns_theta_min 6.05
_exptl_absorpt_coefficient_mu 1.464
_exptl_absorpt_correction_T_max 0.85
_exptl_absorpt_correction_T_min 0.67
_exptl_absorpt_correction_type multi-scan
_exptl_absorpt_process_details
;
CrysAlis (Oxford Diffraction, 2006)
;
_exptl_crystal_colour colorless
_exptl_crystal_density_diffrn 1.168
_exptl_crystal_density_method 'not measured'
_exptl_crystal_description block
_exptl_crystal_F_000 1060
_exptl_crystal_size_max 0.22
_exptl_crystal_size_mid 0.20
_exptl_crystal_size_min 0.17
_refine_diff_density_max 0.947
_refine_diff_density_min -0.448
_refine_diff_density_rms 0.140
_refine_ls_extinction_method none
_refine_ls_goodness_of_fit_ref 1.102
_refine_ls_hydrogen_treatment constr
_refine_ls_matrix_type full
_refine_ls_number_parameters 158
_refine_ls_number_reflns 2586
_refine_ls_number_restraints 0
_refine_ls_restrained_S_all 1.102
_refine_ls_R_factor_all 0.1012
_refine_ls_R_factor_gt 0.0834
_refine_ls_shift/su_max 0.000
_refine_ls_shift/su_mean 0.000
_refine_ls_structure_factor_coef Fsqd
_refine_ls_weighting_details 'calc w=1/[\s^2^(Fo^2^)+(0.1795P)^2^+1.0009P] where P=(Fo^2^+2Fc^2^)/3'
_refine_ls_weighting_scheme calc
_refine_ls_wR_factor_gt 0.1358
_refine_ls_wR_factor_ref 0.1631
_reflns_number_gt 1941
_reflns_number_total 2586
_reflns_threshold_expression >2\s(I)
_cod_data_source_file 1267-2771.cff
_cod_data_source_block Zn
_cod_original_sg_symbol_H-M 'P nna'
_cod_database_code 8102557

loop_
_symmetry_equiv_pos_as_xyz
'x, y, z'
'-x+1/2, -y, z'
'x, -y+1/2, -z+1/2'
'-x+1/2, y+1/2, -z+1/2'
'-x, -y, -z'
'x-1/2, y, -z'
'-x, y-1/2, z-1/2'
'x-1/2, -y-1/2, z-1/2'

loop_
_atom_site_label
_atom_site_type_symbol
_atom_site_fract_x
_atom_site_fract_y
_atom_site_fract_z
_atom_site_U_iso_or_equiv
_atom_site_adp_type
_atom_site_occupancy
_atom_site_symmetry_multiplicity
_atom_site_calc_flag
_atom_site_refinement_flags
_atom_site_disorder_assembly
_atom_site_disorder_group
Zn1 Zn 0.21763(3) 0.2500 0.2500 0.0564(4) Uani 1 2 d S . .
O2 O 0.14378(16) 0.3894(3) 0.2231(4) 0.0719(9) Uani 1 1 d . . .
O1 O 0.18168(13) 0.2952(2) 0.0410(4) 0.0657(8) Uani 1 1 d . . .
C10 C 0.31822(18) 0.4553(3) 0.3794(6) 0.0642(11) Uani 1 1 d . . .
H10 H 0.3397 0.5029 0.3490 0.077 Uiso 1 1 calc R . .
N1 N 0.26669(15) 0.3410(2) 0.3565(5) 0.0644(10) Uani 1 1 d . . .
C3 C 0.11908(16) 0.3954(3) -0.0762(5) 0.0542(10) Uani 1 1 d . . .
C2 C 0.12753(19) 0.3652(3) -0.2440(5) 0.0576(10) Uani 1 1 d . . .
H2 H 0.1542 0.3242 -0.2651 0.069 Uiso 1 1 calc R . .
C1 C 0.15016(16) 0.3585(3) 0.0731(6) 0.0562(10) Uani 1 1 d . . .
C7 C 0.0226(2) 0.4785(4) -0.5026(7) 0.0777(14) Uani 1 1 d . . .
H7 H 0.0346 0.4611 -0.6124 0.093 Uiso 1 1 calc R . .
C8 C 0.09653(18) 0.3953(3) -0.3819(6) 0.0658(11) Uani 1 1 d . . .
H8 H 0.1031 0.3749 -0.4945 0.079 Uiso 1 1 calc R . .
C4 C 0.0809(2) 0.4587(4) -0.0478(6) 0.0740(13) Uani 1 1 d . . .
H4 H 0.0760 0.4818 0.0637 0.089 Uiso 1 1 calc R . .
C11 C 0.2950(2) 0.4001(4) 0.2696(7) 0.0689(13) Uani 1 1 d . . .
C6 C 0.05606(19) 0.4553(3) -0.3543(6) 0.0671(12) Uani 1 1 d . . .
C5 C 0.0494(2) 0.4882(4) -0.1864(8) 0.0820(15) Uani 1 1 d . . .
H5 H 0.0236 0.5307 -0.1657 0.098 Uiso 1 1 calc R . .
C9 C 0.2734(2) 0.3602(4) 0.5284(8) 0.0806(15) Uani 1 1 d . . .
H9 H 0.2582 0.3294 0.6212 0.097 Uiso 1 1 calc R . .
C12 C 0.2996(3) 0.4036(5) 0.0747(8) 0.100(2) Uani 1 1 d . . .
H12A H 0.2791 0.3567 0.0240 0.150 Uiso 1 1 calc R . .
H12B H 0.3361 0.3970 0.0416 0.150 Uiso 1 1 calc R . .
H12C H 0.2866 0.4595 0.0333 0.150 Uiso 1 1 calc R . .
N2 N 0.3053(3) 0.4305(5) 0.5427(9) 0.126(2) Uani 1 1 d . . .
H2A H 0.3157 0.4551 0.6382 0.152 Uiso 1 1 calc R . .
O1W O 0.0001(14) 0.2350(17) -0.503(5) 0.151(9) Uiso 0.25 1 d P . .
O2W O 0.0130(10) 0.2433(15) -0.675(3) 0.128(8) Uiso 0.25 1 d P . .

loop_
_atom_site_aniso_label
_atom_site_aniso_U_11
_atom_site_aniso_U_22
_atom_site_aniso_U_33
_atom_site_aniso_U_23
_atom_site_aniso_U_13
_atom_site_aniso_U_12
Zn1 0.0562(6) 0.0581(6) 0.0550(6) 0.0056(3) 0.000 0.000
O2 0.081(2) 0.082(2) 0.0521(18) -0.0072(15) -0.0070(14) -0.0006(18)
O1 0.0715(19) 0.0638(18) 0.0620(19) 0.0014(14) -0.0083(14) 0.0123(15)
C10 0.070(3) 0.056(2) 0.066(3) 0.005(2) -0.003(2) -0.017(2)
N1 0.066(2) 0.062(2) 0.065(2) 0.0044(18) -0.0030(18) -0.0052(17)
C3 0.052(2) 0.054(2) 0.056(2) -0.0002(18) -0.0035(17) -0.0009(17)
C2 0.061(2) 0.055(2) 0.057(2) -0.0021(17) 0.0015(18) 0.0028(19)
C1 0.054(2) 0.059(2) 0.055(2) -0.0005(18) -0.0038(17) -0.0079(19)
C7 0.078(3) 0.086(4) 0.069(3) 0.001(2) -0.009(3) 0.005(2)
C8 0.069(3) 0.074(3) 0.054(2) 0.000(2) -0.003(2) 0.001(2)
C4 0.069(3) 0.091(3) 0.062(3) -0.013(2) -0.005(2) 0.013(3)
C11 0.059(2) 0.067(3) 0.081(3) 0.008(2) 0.005(2) -0.006(2)
C6 0.067(3) 0.070(3) 0.064(3) 0.004(2) -0.010(2) -0.003(2)
C5 0.064(3) 0.095(4) 0.087(4) -0.006(3) -0.011(3) 0.026(3)
C9 0.088(3) 0.077(3) 0.077(4) 0.005(3) -0.011(3) -0.021(3)
C12 0.113(5) 0.106(5) 0.082(4) 0.005(4) 0.010(4) -0.036(4)
N2 0.148(5) 0.125(5) 0.106(5) -0.005(4) -0.012(4) -0.055(4)

loop_
_atom_type_symbol
_atom_type_description
_atom_type_scat_dispersion_real
_atom_type_scat_dispersion_imag
_atom_type_scat_source
C C 0.0181 0.0091 'International Tables Vol C Tables 4.2.6.8 and 6.1.1.4'
H H 0.0000 0.0000 'International Tables Vol C Tables 4.2.6.8 and 6.1.1.4'
O O 0.0492 0.0322 'International Tables Vol C Tables 4.2.6.8 and 6.1.1.4'
Zn Zn -1.5491 0.6778 'International Tables Vol C Tables 4.2.6.8 and 6.1.1.4'
N N 0.0311 0.0180 'International Tables Vol C Tables 4.2.6.8 and 6.1.1.4'

loop_
_geom_angle_atom_site_label_1
_geom_angle_atom_site_label_2
_geom_angle_atom_site_label_3
_geom_angle
_geom_angle_site_symmetry_1
_geom_angle_site_symmetry_3
_geom_angle_publ_flag
O1 Zn1 O1 125.0(2) . 3 ?
O1 Zn1 N1 111.90(14) . . ?
O1 Zn1 N1 101.08(15) 3 . ?
O1 Zn1 N1 101.08(14) . 3 ?
O1 Zn1 N1 111.90(14) 3 3 ?
N1 Zn1 N1 104.6(2) . 3 ?
C1 O1 Zn1 113.3(3) . . ?
C11 C10 N2 107.9(5) . . ?
C11 C10 H10 126.1 . . ?
N2 C10 H10 126.1 . . ?
C11 N1 C9 106.0(4) . . ?
C11 N1 Zn1 126.0(4) . . ?
C9 N1 Zn1 127.7(3) . . ?
C4 C3 C2 119.1(4) . . ?
C4 C3 C1 120.5(4) . . ?
C2 C3 C1 120.4(4) . . ?
C3 C2 C8 120.7(4) . . ?
C3 C2 H2 119.7 . . ?
C8 C2 H2 119.7 . . ?
O2 C1 O1 122.7(4) . . ?
O2 C1 C3 119.7(4) . . ?
O1 C1 C3 117.6(4) . . ?
C7 C7 C6 126.8(7) 5_564 . ?
C7 C7 H7 116.6 5_564 . ?
C6 C7 H7 116.6 . . ?
C6 C8 C2 121.0(4) . . ?
C6 C8 H8 119.5 . . ?
C2 C8 H8 119.5 . . ?
C3 C4 C5 120.0(5) . . ?
C3 C4 H4 120.0 . . ?
C5 C4 H4 120.0 . . ?
C10 C11 N1 110.3(5) . . ?
C10 C11 C12 125.1(5) . . ?
N1 C11 C12 124.5(5) . . ?
C8 C6 C5 117.8(4) . . ?
C8 C6 C7 117.9(5) . . ?
C5 C6 C7 124.4(5) . . ?
C6 C5 C4 121.3(5) . . ?
C6 C5 H5 119.4 . . ?
C4 C5 H5 119.4 . . ?
N2 C9 N1 108.8(5) . . ?
N2 C9 H9 125.6 . . ?
N1 C9 H9 125.6 . . ?
C11 C12 H12A 109.5 . . ?
C11 C12 H12B 109.5 . . ?
H12A C12 H12B 109.5 . . ?
C11 C12 H12C 109.5 . . ?
H12A C12 H12C 109.5 . . ?
H12B C12 H12C 109.5 . . ?
C9 N2 C10 106.9(6) . . ?
C9 N2 H2A 126.5 . . ?
C10 N2 H2A 126.5 . . ?
O2W O2W O1W 165(2) 3_553 . ?

loop_
_geom_bond_atom_site_label_1
_geom_bond_atom_site_label_2
_geom_bond_distance
_geom_bond_site_symmetry_2
_geom_bond_publ_flag
Zn1 O1 1.961(3) . ?
Zn1 O1 1.961(3) 3 ?
Zn1 N1 2.022(4) . ?
Zn1 N1 2.022(4) 3 ?
O2 C1 1.249(5) . ?
O1 C1 1.269(5) . ?
C10 C11 1.322(7) . ?
C10 N2 1.344(8) . ?
C10 H10 0.9300 . ?
N1 C11 1.322(7) . ?
N1 C9 1.357(7) . ?
C3 C4 1.374(6) . ?
C3 C2 1.379(6) . ?
C3 C1 1.493(6) . ?
C2 C8 1.389(6) . ?
C2 H2 0.9300 . ?
C7 C7 1.314(10) 5_564 ?
C7 C6 1.456(7) . ?
C7 H7 0.9300 . ?
C8 C6 1.381(7) . ?
C8 H8 0.9300 . ?
C4 C5 1.397(7) . ?
C4 H4 0.9300 . ?
C11 C12 1.496(8) . ?
C6 C5 1.387(8) . ?
C5 H5 0.9300 . ?
C9 N2 1.340(8) . ?
C9 H9 0.9300 . ?
C12 H12A 0.9600 . ?
C12 H12B 0.9600 . ?
C12 H12C 0.9600 . ?
N2 H2A 0.8600 . ?
O1W O2W 1.36(4) . ?
O2W O2W 1.16(5) 3_553 ?
